data_1518992
loop_
_publ_author_name
'Mao, Shuai'
'Gao, Ya-Ru'
'Zhu, Xue-Qing'
'Guo, Dong-Dong'
'Wang, Yong-Qiang'

_publ_section_title
;
 Copper-catalyzed radical reaction of N-tosylhydrazones: stereoselective
 synthesis of (e)-vinyl sulfones.
;
_journal_issue 7
_journal_name_full 'Organic letters'
_journal_page_first 1692
_journal_page_last 1695
_journal_paper_doi 10.1021/acs.orglett.5b00461
_journal_volume 17
_journal_year 2015
_chemical_formula_sum 'C16 H16 O2 S'
_chemical_formula_weight 272.35
_chemical_name_systematic
; 
 ? 
;
_space_group_IT_number 19
_symmetry_cell_setting orthorhombic
_symmetry_space_group_name_Hall 'P 2ac 2ab'
_symmetry_space_group_name_H-M 'P 21 21 21'
_atom_sites_solution_hydrogens geom
_atom_sites_solution_primary direct
_atom_sites_solution_secondary difmap
_audit_creation_method SHELXL-97
_cell_angle_alpha 90.00
_cell_angle_beta 90.00
_cell_angle_gamma 90.00
_cell_formula_units_Z 4
_cell_length_a 5.7471(8)
_cell_length_b 8.0541(11)
_cell_length_c 31.351(4)
_cell_measurement_reflns_used 1072
_cell_measurement_temperature 296(2)
_cell_measurement_theta_max 18.04
_cell_measurement_theta_min 2.61
_cell_volume 1451.2(3)
_computing_cell_refinement 'Bruker SAINT'
_computing_data_collection 'Bruker APEX2'
_computing_data_reduction 'Bruker SAINT'
_computing_molecular_graphics 'Bruker SHELXTL'
_computing_publication_material 'Bruker SHELXTL'
_computing_structure_refinement 'SHELXL-97 (Sheldrick, 2008)'
_computing_structure_solution 'SHELXS-97 (Sheldrick, 2008)'
_diffrn_ambient_temperature 296(2)
_diffrn_measured_fraction_theta_full 0.999
_diffrn_measured_fraction_theta_max 0.999
_diffrn_measurement_device_type 'Bruker APEX-II CCD'
_diffrn_measurement_method '\f and \w scans'
_diffrn_radiation_monochromator graphite
_diffrn_radiation_source 'fine-focus sealed tube'
_diffrn_radiation_type MoK\a
_diffrn_radiation_wavelength 0.71073
_diffrn_reflns_av_R_equivalents 0.0433
_diffrn_reflns_av_sigmaI/netI 0.0511
_diffrn_reflns_limit_h_max 6
_diffrn_reflns_limit_h_min -6
_diffrn_reflns_limit_k_max 9
_diffrn_reflns_limit_k_min -9
_diffrn_reflns_limit_l_max 33
_diffrn_reflns_limit_l_min -37
_diffrn_reflns_number 7317
_diffrn_reflns_theta_full 25.09
_diffrn_reflns_theta_max 25.09
_diffrn_reflns_theta_min 2.60
_exptl_absorpt_coefficient_mu 0.218
_exptl_absorpt_correction_T_max 0.9548
_exptl_absorpt_correction_T_min 0.9260
_exptl_absorpt_correction_type none
_exptl_crystal_colour colorless
_exptl_crystal_density_diffrn 1.247
_exptl_crystal_density_method 'not measured'
_exptl_crystal_description block
_exptl_crystal_F_000 576
_exptl_crystal_size_max 0.36
_exptl_crystal_size_mid 0.30
_exptl_crystal_size_min 0.21
_refine_diff_density_max 0.304
_refine_diff_density_min -0.178
_refine_diff_density_rms 0.035
_refine_ls_abs_structure_details 'Flack H D (1983), Acta Cryst. A39, 876-881'
_refine_ls_abs_structure_Flack -0.05(13)
_refine_ls_extinction_method none
_refine_ls_goodness_of_fit_ref 1.044
_refine_ls_hydrogen_treatment mixed
_refine_ls_matrix_type full
_refine_ls_number_parameters 174
_refine_ls_number_reflns 2575
_refine_ls_number_restraints 0
_refine_ls_restrained_S_all 1.044
_refine_ls_R_factor_all 0.0772
_refine_ls_R_factor_gt 0.0517
_refine_ls_shift/su_max 0.001
_refine_ls_shift/su_mean 0.000
_refine_ls_structure_factor_coef Fsqd
_refine_ls_weighting_details 'calc w=1/[\s^2^(Fo^2^)+(0.0442P)^2^+0.0939P] where P=(Fo^2^+2Fc^2^)/3'
_refine_ls_weighting_scheme calc
_refine_ls_wR_factor_gt 0.1038
_refine_ls_wR_factor_ref 0.1162
_reflns_number_gt 1810
_reflns_number_total 2575
_reflns_threshold_expression >2sigma(I)
_cod_data_source_file ol5b00461_si_004.cif
_cod_data_source_block xb7439_0m
_cod_depositor_comments
;
The following automatic conversions were performed:

'_symmetry_cell_setting' value 'Orthorhombic' changed to
'orthorhombic' according to
/usr/data/users/saulius/crontab/automatic-downloads/current/ACS/lib/dictionaries/cif_core.dic
dictionary named 'cif_core.dic' version 2.4.2 from 2011-04-26.

Automatic conversion script
Id: cif_fix_values 3143 2015-03-26 13:38:13Z robertas 
;
_cod_original_cell_volume 1451.1(3)
_cod_original_sg_symbol_H-M P2(1)2(1)2(1)
_cod_database_code 1518992

loop_
_symmetry_equiv_pos_as_xyz
'x, y, z'
'-x+1/2, -y, z+1/2'
'-x, y+1/2, -z+1/2'
'x+1/2, -y+1/2, -z'

loop_
_atom_site_label
_atom_site_type_symbol
_atom_site_fract_x
_atom_site_fract_y
_atom_site_fract_z
_atom_site_U_iso_or_equiv
_atom_site_adp_type
_atom_site_occupancy
_atom_site_symmetry_multiplicity
_atom_site_calc_flag
_atom_site_refinement_flags
S1 S -0.07335(17) 0.49365(12) 0.88320(3) 0.0735(3) Uani 1 1 d .
O1 O -0.0197(6) 0.6440(3) 0.90532(8) 0.1099(11) Uani 1 1 d .
O2 O -0.3070(4) 0.4617(4) 0.87086(8) 0.1051(10) Uani 1 1 d .
C1 C 0.2922(9) -0.0895(5) 0.98379(12) 0.1041(15) Uani 1 1 d .
H1A H 0.2211 -0.0962 1.0115 0.156 Uiso 1 1 calc R
H1B H 0.4573 -0.0765 0.9870 0.156 Uiso 1 1 calc R
H1C H 0.2603 -0.1894 0.9681 0.156 Uiso 1 1 calc R
C2 C 0.1948(7) 0.0570(4) 0.96003(10) 0.0631(9) Uani 1 1 d .
C3 C 0.3111(6) 0.2064(4) 0.96005(10) 0.0687(10) Uani 1 1 d .
H3 H 0.4479 0.2171 0.9757 0.082 Uiso 1 1 calc R
C4 C 0.2281(6) 0.3407(4) 0.93730(10) 0.0661(9) Uani 1 1 d .
H4 H 0.3088 0.4407 0.9375 0.079 Uiso 1 1 calc R
C5 C 0.0252(6) 0.3257(4) 0.91424(9) 0.0555(8) Uani 1 1 d .
C6 C -0.0925(6) 0.1785(4) 0.91413(10) 0.0678(9) Uani 1 1 d .
H6 H -0.2300 0.1683 0.8987 0.081 Uiso 1 1 calc R
C7 C -0.0081(6) 0.0453(4) 0.93679(11) 0.0716(10) Uani 1 1 d .
H7 H -0.0895 -0.0546 0.9364 0.086 Uiso 1 1 calc R
C8 C 0.1126(7) 0.4937(5) 0.83920(11) 0.0823(11) Uani 1 1 d .
H8 H 0.2686 0.5193 0.8435 0.099 Uiso 1 1 calc R
C9 C 0.0459(7) 0.4609(4) 0.80204(12) 0.0790(11) Uani 1 1 d .
H9 H -0.1082 0.4281 0.7989 0.095 Uiso 1 1 calc R
C10 C 0.1901(6) 0.4693(4) 0.76209(10) 0.0593(8) Uani 1 1 d .
C11 C 0.1088(7) 0.3934(4) 0.72602(11) 0.0663(9) Uani 1 1 d .
H11 H -0.0346 0.3399 0.7266 0.080 Uiso 1 1 calc R
C12 C 0.2352(7) 0.3950(5) 0.68912(11) 0.0696(10) Uani 1 1 d .
H12 H 0.1763 0.3407 0.6653 0.083 Uiso 1 1 calc R
C13 C 0.4449(6) 0.4735(4) 0.68604(10) 0.0630(9) Uani 1 1 d .
C14 C 0.5236(6) 0.5559(4) 0.72178(12) 0.0737(10) Uani 1 1 d .
H14 H 0.6624 0.6150 0.7204 0.088 Uiso 1 1 calc R
C15 C 0.4006(7) 0.5523(4) 0.75960(12) 0.0721(10) Uani 1 1 d .
H15 H 0.4594 0.6061 0.7835 0.087 Uiso 1 1 calc R
C16 C 0.5862(7) 0.4706(6) 0.64517(11) 0.1007(14) Uani 1 1 d .
H16A H 0.6264 0.5821 0.6372 0.151 Uiso 1 1 calc R
H16B H 0.4959 0.4206 0.6228 0.151 Uiso 1 1 calc R
H16C H 0.7256 0.4073 0.6496 0.151 Uiso 1 1 calc R

loop_
_atom_site_aniso_label
_atom_site_aniso_U_11
_atom_site_aniso_U_22
_atom_site_aniso_U_33
_atom_site_aniso_U_23
_atom_site_aniso_U_13
_atom_site_aniso_U_12
S1 0.0818(7) 0.0740(6) 0.0647(5) 0.0023(5) 0.0074(5) 0.0193(6)
O1 0.165(3) 0.0704(17) 0.0940(17) -0.0067(14) -0.002(2) 0.0208(19)
O2 0.0647(17) 0.146(3) 0.1047(19) 0.0259(18) -0.0026(16) 0.0249(19)
C1 0.128(4) 0.088(3) 0.097(3) 0.022(2) -0.011(3) 0.009(3)
C2 0.072(2) 0.064(2) 0.0535(18) -0.0011(16) 0.0024(19) 0.0062(19)
C3 0.060(2) 0.086(3) 0.059(2) -0.004(2) -0.0069(19) -0.005(2)
C4 0.069(3) 0.060(2) 0.069(2) -0.0032(18) 0.003(2) -0.0099(19)
C5 0.051(2) 0.063(2) 0.0524(17) -0.0048(15) 0.0000(17) 0.0028(16)
C6 0.057(2) 0.077(2) 0.070(2) -0.0089(18) -0.013(2) -0.006(2)
C7 0.073(2) 0.063(2) 0.078(2) -0.0076(19) -0.002(2) -0.0138(18)
C8 0.087(3) 0.083(3) 0.076(2) 0.003(2) 0.000(2) 0.020(3)
C9 0.080(3) 0.077(2) 0.080(2) 0.002(2) -0.010(2) 0.025(2)
C10 0.060(2) 0.054(2) 0.0643(19) 0.0100(17) 0.0022(18) 0.0145(17)
C11 0.059(2) 0.066(2) 0.074(2) -0.0005(18) -0.005(2) -0.0059(17)
C12 0.068(3) 0.078(2) 0.063(2) -0.0071(18) -0.007(2) 0.004(2)
C13 0.054(2) 0.065(2) 0.070(2) 0.0118(17) 0.0000(18) 0.0087(19)
C14 0.055(2) 0.060(2) 0.106(3) 0.0002(19) 0.002(2) -0.0074(17)
C15 0.074(2) 0.072(2) 0.071(2) -0.0155(17) -0.011(2) 0.004(2)
C16 0.081(3) 0.145(4) 0.077(2) 0.031(3) 0.014(2) 0.035(3)

loop_
_atom_type_symbol
_atom_type_description
_atom_type_scat_dispersion_real
_atom_type_scat_dispersion_imag
_atom_type_scat_source
C C 0.0033 0.0016 'International Tables Vol C Tables 4.2.6.8 and 6.1.1.4'
H H 0.0000 0.0000 'International Tables Vol C Tables 4.2.6.8 and 6.1.1.4'
O O 0.0106 0.0060 'International Tables Vol C Tables 4.2.6.8 and 6.1.1.4'
S S 0.1246 0.1234 'International Tables Vol C Tables 4.2.6.8 and 6.1.1.4'

loop_
_geom_angle_atom_site_label_1
_geom_angle_atom_site_label_2
_geom_angle_atom_site_label_3
_geom_angle
O2 S1 O1 119.31(19)
O2 S1 C8 111.32(18)
O1 S1 C8 104.5(2)
O2 S1 C5 108.39(18)
O1 S1 C5 108.27(15)
C8 S1 C5 103.90(16)
C2 C1 H1A 109.5
C2 C1 H1B 109.5
H1A C1 H1B 109.5
C2 C1 H1C 109.5
H1A C1 H1C 109.5
H1B C1 H1C 109.5
C3 C2 C7 118.1(3)
C3 C2 C1 120.3(4)
C7 C2 C1 121.5(4)
C2 C3 C4 121.1(3)
C2 C3 H3 119.4
C4 C3 H3 119.4
C5 C4 C3 119.7(3)
C5 C4 H4 120.2
C3 C4 H4 120.2
C6 C5 C4 119.8(3)
C6 C5 S1 120.4(3)
C4 C5 S1 119.7(3)
C5 C6 C7 120.1(3)
C5 C6 H6 120.0
C7 C6 H6 120.0
C6 C7 C2 121.2(3)
C6 C7 H7 119.4
C2 C7 H7 119.4
C9 C8 S1 123.2(4)
C9 C8 H8 118.4
S1 C8 H8 118.4
C8 C9 C10 126.6(4)
C8 C9 H9 116.7
C10 C9 H9 116.7
C11 C10 C15 117.9(3)
C11 C10 C9 118.7(3)
C15 C10 C9 123.4(3)
C12 C11 C10 121.0(3)
C12 C11 H11 119.5
C10 C11 H11 119.5
C13 C12 C11 122.3(3)
C13 C12 H12 118.9
C11 C12 H12 118.9
C12 C13 C14 117.1(3)
C12 C13 C16 121.7(3)
C14 C13 C16 121.2(3)
C13 C14 C15 121.3(3)
C13 C14 H14 119.3
C15 C14 H14 119.3
C14 C15 C10 120.4(3)
C14 C15 H15 119.8
C10 C15 H15 119.8
C13 C16 H16A 109.5
C13 C16 H16B 109.5
H16A C16 H16B 109.5
C13 C16 H16C 109.5
H16A C16 H16C 109.5
H16B C16 H16C 109.5

loop_
_geom_bond_atom_site_label_1
_geom_bond_atom_site_label_2
_geom_bond_distance
S1 O2 1.421(3)
S1 O1 1.429(3)
S1 C8 1.745(4)
S1 C5 1.760(3)
C1 C2 1.503(5)
C1 H1A 0.9600
C1 H1B 0.9600
C1 H1C 0.9600
C2 C3 1.377(4)
C2 C7 1.378(5)
C3 C4 1.380(4)
C3 H3 0.9300
C4 C5 1.377(4)
C4 H4 0.9300
C5 C6 1.365(4)
C6 C7 1.375(5)
C6 H6 0.9300
C7 H7 0.9300
C8 C9 1.255(4)
C8 H8 0.9300
C9 C10 1.503(5)
C9 H9 0.9300
C10 C11 1.368(4)
C10 C15 1.384(5)
C11 C12 1.366(4)
C11 H11 0.9300
C12 C13 1.364(5)
C12 H12 0.9300
C13 C14 1.378(4)
C13 C16 1.517(4)
C14 C15 1.381(4)
C14 H14 0.9300
C15 H15 0.9300
C16 H16A 0.9600
C16 H16B 0.9600
C16 H16C 0.9600

loop_
_geom_torsion_atom_site_label_1
_geom_torsion_atom_site_label_2
_geom_torsion_atom_site_label_3
_geom_torsion_atom_site_label_4
_geom_torsion
C7 C2 C3 C4 -0.4(5)
C1 C2 C3 C4 177.9(3)
C2 C3 C4 C5 0.2(5)
C3 C4 C5 C6 0.1(5)
C3 C4 C5 S1 -177.0(2)
O2 S1 C5 C6 16.1(3)
O1 S1 C5 C6 146.8(3)
C8 S1 C5 C6 -102.4(3)
O2 S1 C5 C4 -166.8(2)
O1 S1 C5 C4 -36.1(3)
C8 S1 C5 C4 74.7(3)
C4 C5 C6 C7 -0.3(5)
S1 C5 C6 C7 176.8(2)
C5 C6 C7 C2 0.2(5)
C3 C2 C7 C6 0.2(5)
C1 C2 C7 C6 -178.1(3)
O2 S1 C8 C9 -3.4(4)
O1 S1 C8 C9 -133.5(3)
C5 S1 C8 C9 113.1(3)
S1 C8 C9 C10 175.6(2)
C8 C9 C10 C11 164.9(4)
C8 C9 C10 C15 -16.1(5)
C15 C10 C11 C12 2.1(5)
C9 C10 C11 C12 -178.8(3)
C10 C11 C12 C13 -1.0(5)
C11 C12 C13 C14 -1.5(5)
C11 C12 C13 C16 178.5(3)
C12 C13 C14 C15 3.0(5)
C16 C13 C14 C15 -177.0(3)
C13 C14 C15 C10 -1.9(5)
C11 C10 C15 C14 -0.7(5)
C9 C10 C15 C14 -179.6(3)
